data_7714680
loop_
_publ_author_name
'Atta, Sayan'
'Mandal, Amit'
'Saha, Rahul'
'Majumdar, Amit'

_publ_section_title
;
 Reduction of nitrite to nitric oxide and generation of reactive chalcogen
 species by mononuclear Fe(II) and Zn(II) complexes of thiolate and
 selenolate.
;
_journal_issue 3
_journal_name_full 'Dalton transactions (Cambridge, England : 2003)'
_journal_page_first 949
_journal_page_last 965
_journal_paper_doi 10.1039/d3dt03768a
_journal_volume 53
_journal_year 2024
_chemical_formula_moiety 'C21 H20 Br N3 O2 Zn'
_chemical_formula_sum 'C21 H20 Br N3 O2 Zn'
_chemical_formula_weight 491.68
_space_group_crystal_system orthorhombic
_space_group_IT_number 61
_space_group_name_Hall '-P 2ac 2ab'
_space_group_name_H-M_alt 'P b c a'
_atom_sites_solution_hydrogens geom
_atom_sites_solution_primary dual
_audit_creation_date 2023-05-25
_audit_creation_method
;
Olex2 1.2
(compiled 2018.05.29 svn.r3508 for OlexSys, GUI svn.r5506)
;
_audit_update_record
;
2023-05-26 deposited with the CCDC.	2023-12-11 downloaded from the CCDC.
;
_cell_angle_alpha 90
_cell_angle_beta 90
_cell_angle_gamma 90
_cell_formula_units_Z 8
_cell_length_a 15.2257(12)
_cell_length_b 12.0543(9)
_cell_length_c 21.5492(17)
_cell_measurement_reflns_used 13330
_cell_measurement_temperature 297(2)
_cell_measurement_theta_max 25.65
_cell_measurement_theta_min 2.32
_cell_volume 3955.0(5)
_computing_cell_refinement 'SAINT V8.38A (?, 2016)'
_computing_data_reduction 'SAINT V8.38A (?, 2016)'
_computing_molecular_graphics 'Olex2 (Dolomanov et al., 2009)'
_computing_publication_material 'Olex2 (Dolomanov et al., 2009)'
_computing_structure_refinement 'ShelXL (Sheldrick, 2015)'
_computing_structure_solution 'ShelXT (Sheldrick, 2015)'
_diffrn_ambient_temperature 297.06
_diffrn_measured_fraction_theta_full 0.994
_diffrn_measured_fraction_theta_max 0.992
_diffrn_measurement_device_type 'Bruker D8VENTURE with PHOTON II Detector'
_diffrn_measurement_method 'phi, omega and kappa scan'
_diffrn_radiation_probe x-ray
_diffrn_radiation_type MoK\a
_diffrn_radiation_wavelength 0.71073
_diffrn_reflns_av_R_equivalents 0.0514
_diffrn_reflns_av_unetI/netI 0.0236
_diffrn_reflns_Laue_measured_fraction_full 0.994
_diffrn_reflns_Laue_measured_fraction_max 0.992
_diffrn_reflns_limit_h_max 18
_diffrn_reflns_limit_h_min -18
_diffrn_reflns_limit_k_max 14
_diffrn_reflns_limit_k_min -12
_diffrn_reflns_limit_l_max 26
_diffrn_reflns_limit_l_min -26
_diffrn_reflns_number 41854
_diffrn_reflns_point_group_measured_fraction_full 0.994
_diffrn_reflns_point_group_measured_fraction_max 0.992
_diffrn_reflns_theta_full 25.242
_diffrn_reflns_theta_max 25.703
_diffrn_reflns_theta_min 2.353
_diffrn_source_type Micro-focus
_diffrn_standards_number 0
_exptl_absorpt_coefficient_mu 3.284
_exptl_absorpt_correction_T_max 0.7453
_exptl_absorpt_correction_T_min 0.5103
_exptl_absorpt_correction_type multi-scan
_exptl_absorpt_process_details
;
SADABS-2016/2 (Bruker,2016/2) was used for absorption correction.
wR2(int) was 0.0987 before and 0.0590 after correction.
The Ratio of minimum to maximum transmission is 0.6847.
The \l/2 correction factor is Not present.
;
_exptl_crystal_colour 'pale yellow'
_exptl_crystal_density_diffrn 1.651
_exptl_crystal_density_method 'not measured'
_exptl_crystal_description block
_exptl_crystal_F_000 1984
_exptl_crystal_size_max 0.22
_exptl_crystal_size_mid 0.2
_exptl_crystal_size_min 0.18
_refine_diff_density_max 0.469
_refine_diff_density_min -0.380
_refine_diff_density_rms 0.050
_refine_ls_extinction_coef 0.0019(2)
_refine_ls_extinction_expression Fc^*^=kFc[1+0.001xFc^2^\l^3^/sin(2\q)]^-1/4^
_refine_ls_extinction_method 'SHELXL-2018/3 (Sheldrick 2018)'
_refine_ls_goodness_of_fit_ref 1.026
_refine_ls_hydrogen_treatment constr
_refine_ls_matrix_type full
_refine_ls_number_parameters 255
_refine_ls_number_reflns 3740
_refine_ls_number_restraints 0
_refine_ls_restrained_S_all 1.026
_refine_ls_R_factor_all 0.0366
_refine_ls_R_factor_gt 0.0262
_refine_ls_shift/su_max 0.002
_refine_ls_shift/su_mean 0.000
_refine_ls_structure_factor_coef Fsqd
_refine_ls_weighting_details 'w=1/[\s^2^(Fo^2^)+(0.0265P)^2^+2.8366P] where P=(Fo^2^+2Fc^2^)/3'
_refine_ls_weighting_scheme calc
_refine_ls_wR_factor_gt 0.0611
_refine_ls_wR_factor_ref 0.0656
_reflns_Friedel_coverage 0.000
_reflns_number_gt 3094
_reflns_number_total 3740
_reflns_threshold_expression 'I > 2\s(I)'
_cod_data_source_file d3dt03768a2.cif
_cod_data_source_block mo_am240523_0ma
_cod_depositor_comments 'Adding full bibliography for 7714674--7714686.cif.'
_cod_database_code 7714680
_shelx_shelxl_version_number 2018/3
_shelx_space_group_comment
;
The symmetry employed for this shelxl refinement is uniquely defined
by the following loop, which should always be used as a source of
symmetry information in preference to the above space-group names.
They are only intended as comments.
;
_shelx_estimated_absorpt_t_max 0.589
_shelx_estimated_absorpt_t_min 0.532
_olex2_refinement_description
;
1. Fixed Uiso
 At 1.2 times of:
  All C(H) groups, All C(H,H) groups
 At 1.5 times of:
  All C(H,H,H) groups
2.a Secondary CH2 refined with riding coordinates:
 C9(H9A,H9B), C10(H10A,H10B), C16(H16A,H16B)
2.b Aromatic/amide H refined with riding coordinates:
 C1(H1), C3(H3), C6(H6), C12(H12), C13(H13), C14(H14), C15(H15), C18(H18),
 C19(H19), C20(H20), C21(H21)
2.c Idealised Me refined as rotating group:
 C5(H5A,H5B,H5C)
;
_olex2_submission_special_instructions 'No special instructions were received'

loop_
_space_group_symop_operation_xyz
'x, y, z'
'-x+1/2, -y, z+1/2'
'-x, y+1/2, -z+1/2'
'x+1/2, -y+1/2, -z'
'-x, -y, -z'
'x-1/2, y, -z-1/2'
'x, -y-1/2, z-1/2'
'-x-1/2, y-1/2, z'

loop_
_atom_site_label
_atom_site_type_symbol
_atom_site_fract_x
_atom_site_fract_y
_atom_site_fract_z
_atom_site_U_iso_or_equiv
_atom_site_adp_type
_atom_site_occupancy
_atom_site_site_symmetry_order
_atom_site_calc_flag
_atom_site_refinement_flags_posn
_atom_site_refinement_flags_adp
_atom_site_refinement_flags_occupancy
_atom_site_disorder_assembly
_atom_site_disorder_group
Br1 Br 0.49860(2) 0.87223(2) 0.58748(2) 0.04772(11) Uani 1 1 d . . . . .
Zn1 Zn 0.61757(2) 0.73466(2) 0.58132(2) 0.03124(10) Uani 1 1 d . . . . .
O1 O 0.67940(11) 0.76866(14) 0.65674(8) 0.0460(4) Uani 1 1 d . . . . .
O2 O 0.77731(15) 0.96104(19) 0.78990(10) 0.0745(7) Uani 1 1 d . . . . .
N1 N 0.71650(12) 0.59793(15) 0.56022(9) 0.0332(4) Uani 1 1 d . . . . .
N2 N 0.66848(12) 0.78110(15) 0.49400(9) 0.0341(4) Uani 1 1 d . . . . .
N3 N 0.54088(14) 0.58957(16) 0.58800(9) 0.0378(5) Uani 1 1 d . . . . .
C1 C 0.75115(18) 0.9012(2) 0.74908(12) 0.0472(6) Uani 1 1 d . . . . .
H1 H 0.694532 0.913559 0.734426 0.057 Uiso 1 1 calc R . . . .
C2 C 0.80084(16) 0.8111(2) 0.72074(11) 0.0382(5) Uani 1 1 d . . . . .
C3 C 0.88661(16) 0.7875(2) 0.74046(12) 0.0449(6) Uani 1 1 d . . . . .
H3 H 0.912867 0.833448 0.769756 0.054 Uiso 1 1 calc R . . . .
C4 C 0.93278(16) 0.6989(2) 0.71787(12) 0.0464(6) Uani 1 1 d . . . . .
C5 C 1.02646(19) 0.6739(3) 0.73807(14) 0.0676(9) Uani 1 1 d . . . . .
H5A H 1.042764 0.722951 0.771227 0.101 Uiso 1 1 calc GR . . . .
H5B H 1.065531 0.684527 0.703614 0.101 Uiso 1 1 calc GR . . . .
H5C H 1.030179 0.598483 0.752109 0.101 Uiso 1 1 calc GR . . . .
C6 C 0.88989(17) 0.6292(2) 0.67554(12) 0.0447(6) Uani 1 1 d . . . . .
H6 H 0.919935 0.567893 0.660234 0.054 Uiso 1 1 calc R . . . .
C7 C 0.80483(17) 0.6477(2) 0.65555(11) 0.0389(6) Uani 1 1 d . . . . .
C8 C 0.75854(16) 0.74357(19) 0.67583(11) 0.0368(5) Uani 1 1 d . . . . .
C9 C 0.75775(18) 0.55898(19) 0.61868(12) 0.0415(6) Uani 1 1 d . . . . .
H9A H 0.799438 0.500797 0.608700 0.050 Uiso 1 1 calc R . . . .
H9B H 0.712536 0.526550 0.644684 0.050 Uiso 1 1 calc R . . . .
C10 C 0.66296(17) 0.5075(2) 0.53374(12) 0.0451(6) Uani 1 1 d . . . . .
H10A H 0.695756 0.438565 0.535493 0.054 Uiso 1 1 calc R . . . .
H10B H 0.650348 0.523505 0.490535 0.054 Uiso 1 1 calc R . . . .
C11 C 0.57833(17) 0.49456(19) 0.56877(12) 0.0414(6) Uani 1 1 d . . . . .
C12 C 0.5393(2) 0.3932(2) 0.57985(15) 0.0587(8) Uani 1 1 d . . . . .
H12 H 0.565475 0.328131 0.565912 0.070 Uiso 1 1 calc R . . . .
C13 C 0.4616(2) 0.3899(2) 0.61163(17) 0.0647(9) Uani 1 1 d . . . . .
H13 H 0.435212 0.322010 0.620187 0.078 Uiso 1 1 calc R . . . .
C14 C 0.42250(19) 0.4863(2) 0.63087(14) 0.0565(8) Uani 1 1 d . . . . .
H14 H 0.369298 0.485124 0.652055 0.068 Uiso 1 1 calc R . . . .
C15 C 0.46425(17) 0.5850(2) 0.61794(12) 0.0450(6) Uani 1 1 d . . . . .
H15 H 0.438049 0.650935 0.630564 0.054 Uiso 1 1 calc R . . . .
C16 C 0.77915(16) 0.6410(2) 0.51542(12) 0.0425(6) Uani 1 1 d . . . . .
H16A H 0.803867 0.579954 0.491874 0.051 Uiso 1 1 calc R . . . .
H16B H 0.826758 0.677592 0.537240 0.051 Uiso 1 1 calc R . . . .
C17 C 0.73646(15) 0.72234(19) 0.47141(11) 0.0359(5) Uani 1 1 d . . . . .
C18 C 0.76726(17) 0.7390(2) 0.41179(12) 0.0448(6) Uani 1 1 d . . . . .
H18 H 0.811978 0.694574 0.396116 0.054 Uiso 1 1 calc R . . . .
C19 C 0.73137(17) 0.8220(2) 0.37559(12) 0.0458(6) Uani 1 1 d . . . . .
H19 H 0.752203 0.834902 0.335671 0.055 Uiso 1 1 calc R . . . .
C20 C 0.66409(18) 0.8855(2) 0.39967(12) 0.0425(6) Uani 1 1 d . . . . .
H20 H 0.639913 0.943367 0.376828 0.051 Uiso 1 1 calc R . . . .
C21 C 0.63364(16) 0.86129(18) 0.45799(11) 0.0374(5) Uani 1 1 d . . . . .
H21 H 0.586702 0.902182 0.473458 0.045 Uiso 1 1 calc R . . . .

loop_
_atom_site_aniso_label
_atom_site_aniso_U_11
_atom_site_aniso_U_22
_atom_site_aniso_U_33
_atom_site_aniso_U_23
_atom_site_aniso_U_13
_atom_site_aniso_U_12
Br1 0.03885(16) 0.04084(16) 0.0635(2) 0.00203(12) 0.00765(12) 0.01033(10)
Zn1 0.03210(15) 0.02711(15) 0.03452(16) -0.00152(11) 0.00032(11) 0.00045(10)
O1 0.0404(10) 0.0528(11) 0.0447(10) -0.0142(8) -0.0084(8) 0.0128(8)
O2 0.0776(15) 0.0796(15) 0.0663(14) -0.0399(12) -0.0143(12) 0.0099(12)
N1 0.0374(11) 0.0274(9) 0.0347(10) -0.0014(8) -0.0019(9) 0.0008(8)
N2 0.0356(10) 0.0297(10) 0.0369(11) 0.0004(8) 0.0036(9) 0.0015(8)
N3 0.0402(11) 0.0320(10) 0.0411(12) -0.0001(9) -0.0009(9) -0.0057(9)
C1 0.0533(16) 0.0508(15) 0.0375(14) -0.0055(12) -0.0034(12) 0.0030(12)
C2 0.0428(13) 0.0431(13) 0.0286(12) -0.0014(10) -0.0003(10) -0.0017(11)
C3 0.0433(14) 0.0585(16) 0.0328(13) -0.0029(12) -0.0013(11) -0.0047(12)
C4 0.0386(14) 0.0687(18) 0.0319(13) 0.0048(13) -0.0030(11) 0.0026(13)
C5 0.0444(16) 0.110(3) 0.0486(18) -0.0029(18) -0.0071(14) 0.0089(17)
C6 0.0442(15) 0.0488(15) 0.0411(14) 0.0016(12) -0.0017(12) 0.0114(12)
C7 0.0436(14) 0.0385(13) 0.0345(13) 0.0016(10) -0.0031(11) 0.0044(11)
C8 0.0380(13) 0.0393(12) 0.0330(12) 0.0011(10) -0.0018(10) 0.0014(10)
C9 0.0503(15) 0.0314(12) 0.0428(15) 0.0027(11) -0.0050(12) 0.0062(11)
C10 0.0524(16) 0.0344(13) 0.0483(15) -0.0085(11) -0.0029(13) 0.0025(12)
C11 0.0467(15) 0.0304(12) 0.0472(15) -0.0013(11) -0.0084(12) -0.0029(11)
C12 0.0617(19) 0.0317(13) 0.083(2) -0.0006(14) -0.0112(17) -0.0056(13)
C13 0.061(2) 0.0426(16) 0.090(2) 0.0191(16) -0.0156(18) -0.0225(15)
C14 0.0493(17) 0.0587(18) 0.0615(19) 0.0106(15) -0.0033(14) -0.0187(14)
C15 0.0394(14) 0.0453(14) 0.0502(16) 0.0014(12) -0.0010(12) -0.0057(12)
C16 0.0380(14) 0.0430(14) 0.0466(15) -0.0016(11) 0.0043(11) 0.0073(11)
C17 0.0328(12) 0.0341(12) 0.0408(13) 0.0002(10) 0.0030(10) -0.0014(10)
C18 0.0374(13) 0.0482(14) 0.0487(16) -0.0020(12) 0.0103(11) 0.0009(11)
C19 0.0485(15) 0.0501(15) 0.0386(14) 0.0056(12) 0.0064(12) -0.0061(13)
C20 0.0504(15) 0.0358(13) 0.0414(14) 0.0063(11) -0.0026(12) -0.0032(11)
C21 0.0413(13) 0.0292(11) 0.0417(14) 0.0004(10) 0.0006(11) 0.0018(10)

loop_
_atom_type_symbol
_atom_type_description
_atom_type_scat_dispersion_real
_atom_type_scat_dispersion_imag
_atom_type_scat_source
C C 0.0033 0.0016 'International Tables Vol C Tables 4.2.6.8 and 6.1.1.4'
H H 0.0000 0.0000 'International Tables Vol C Tables 4.2.6.8 and 6.1.1.4'
Br Br -0.2901 2.4595 'International Tables Vol C Tables 4.2.6.8 and 6.1.1.4'
N N 0.0061 0.0033 'International Tables Vol C Tables 4.2.6.8 and 6.1.1.4'
O O 0.0106 0.0060 'International Tables Vol C Tables 4.2.6.8 and 6.1.1.4'
Zn Zn 0.2839 1.4301 'International Tables Vol C Tables 4.2.6.8 and 6.1.1.4'

loop_
_geom_angle_atom_site_label_1
_geom_angle_atom_site_label_2
_geom_angle_atom_site_label_3
_geom_angle
_geom_angle_site_symmetry_1
_geom_angle_site_symmetry_3
_geom_angle_publ_flag
O1 Zn1 Br1 99.86(5) . . ?
O1 Zn1 N1 89.95(7) . . ?
O1 Zn1 N2 121.15(8) . . ?
O1 Zn1 N3 112.98(8) . . ?
N1 Zn1 Br1 170.18(5) . . ?
N2 Zn1 Br1 98.04(5) . . ?
N2 Zn1 N1 76.77(7) . . ?
N3 Zn1 Br1 98.50(6) . . ?
N3 Zn1 N1 77.27(7) . . ?
N3 Zn1 N2 118.97(7) . . ?
C8 O1 Zn1 131.87(15) . . ?
C9 N1 Zn1 109.83(14) . . ?
C10 N1 Zn1 104.26(14) . . ?
C10 N1 C9 109.16(18) . . ?
C16 N1 Zn1 107.94(13) . . ?
C16 N1 C9 113.53(19) . . ?
C16 N1 C10 111.70(19) . . ?
C17 N2 Zn1 117.74(15) . . ?
C17 N2 C21 118.2(2) . . ?
C21 N2 Zn1 123.97(16) . . ?
C11 N3 Zn1 116.79(17) . . ?
C15 N3 Zn1 123.48(17) . . ?
C15 N3 C11 119.0(2) . . ?
O2 C1 H1 117.3 . . ?
O2 C1 C2 125.5(3) . . ?
C2 C1 H1 117.3 . . ?
C3 C2 C1 120.5(2) . . ?
C3 C2 C8 120.9(2) . . ?
C8 C2 C1 118.5(2) . . ?
C2 C3 H3 119.0 . . ?
C4 C3 C2 121.9(2) . . ?
C4 C3 H3 119.0 . . ?
C3 C4 C5 122.3(3) . . ?
C3 C4 C6 117.4(2) . . ?
C6 C4 C5 120.3(3) . . ?
C4 C5 H5A 109.5 . . ?
C4 C5 H5B 109.5 . . ?
C4 C5 H5C 109.5 . . ?
H5A C5 H5B 109.5 . . ?
H5A C5 H5C 109.5 . . ?
H5B C5 H5C 109.5 . . ?
C4 C6 H6 118.6 . . ?
C7 C6 C4 122.8(2) . . ?
C7 C6 H6 118.6 . . ?
C6 C7 C8 120.0(2) . . ?
C6 C7 C9 119.6(2) . . ?
C8 C7 C9 120.1(2) . . ?
O1 C8 C2 120.0(2) . . ?
O1 C8 C7 123.2(2) . . ?
C2 C8 C7 116.8(2) . . ?
N1 C9 C7 115.00(19) . . ?
N1 C9 H9A 108.5 . . ?
N1 C9 H9B 108.5 . . ?
C7 C9 H9A 108.5 . . ?
C7 C9 H9B 108.5 . . ?
H9A C9 H9B 107.5 . . ?
N1 C10 H10A 109.5 . . ?
N1 C10 H10B 109.5 . . ?
N1 C10 C11 110.9(2) . . ?
H10A C10 H10B 108.1 . . ?
C11 C10 H10A 109.5 . . ?
C11 C10 H10B 109.5 . . ?
N3 C11 C10 115.5(2) . . ?
N3 C11 C12 121.2(3) . . ?
C12 C11 C10 123.3(2) . . ?
C11 C12 H12 120.5 . . ?
C13 C12 C11 119.0(3) . . ?
C13 C12 H12 120.5 . . ?
C12 C13 H13 119.9 . . ?
C12 C13 C14 120.2(3) . . ?
C14 C13 H13 119.9 . . ?
C13 C14 H14 120.9 . . ?
C13 C14 C15 118.1(3) . . ?
C15 C14 H14 120.9 . . ?
N3 C15 C14 122.5(3) . . ?
N3 C15 H15 118.8 . . ?
C14 C15 H15 118.8 . . ?
N1 C16 H16A 109.3 . . ?
N1 C16 H16B 109.3 . . ?
N1 C16 C17 111.50(19) . . ?
H16A C16 H16B 108.0 . . ?
C17 C16 H16A 109.3 . . ?
C17 C16 H16B 109.3 . . ?
N2 C17 C16 116.5(2) . . ?
N2 C17 C18 121.4(2) . . ?
C18 C17 C16 122.1(2) . . ?
C17 C18 H18 120.1 . . ?
C19 C18 C17 119.7(2) . . ?
C19 C18 H18 120.1 . . ?
C18 C19 H19 120.6 . . ?
C20 C19 C18 118.9(2) . . ?
C20 C19 H19 120.6 . . ?
C19 C20 H20 120.7 . . ?
C21 C20 C19 118.6(2) . . ?
C21 C20 H20 120.7 . . ?
N2 C21 C20 123.2(2) . . ?
N2 C21 H21 118.4 . . ?
C20 C21 H21 118.4 . . ?

loop_
_geom_bond_atom_site_label_1
_geom_bond_atom_site_label_2
_geom_bond_distance
_geom_bond_site_symmetry_2
_geom_bond_publ_flag
Br1 Zn1 2.4594(4) . ?
Zn1 O1 1.9225(17) . ?
Zn1 N1 2.2786(18) . ?
Zn1 N2 2.1106(19) . ?
Zn1 N3 2.108(2) . ?
O1 C8 1.309(3) . ?
O2 C1 1.205(3) . ?
N1 C9 1.484(3) . ?
N1 C10 1.476(3) . ?
N1 C16 1.453(3) . ?
N2 C17 1.345(3) . ?
N2 C21 1.348(3) . ?
N3 C11 1.345(3) . ?
N3 C15 1.334(3) . ?
C1 H1 0.9300 . ?
C1 C2 1.458(4) . ?
C2 C3 1.402(3) . ?
C2 C8 1.419(3) . ?
C3 H3 0.9300 . ?
C3 C4 1.368(4) . ?
C4 C5 1.521(4) . ?
C4 C6 1.402(4) . ?
C5 H5A 0.9600 . ?
C5 H5B 0.9600 . ?
C5 H5C 0.9600 . ?
C6 H6 0.9300 . ?
C6 C7 1.383(3) . ?
C7 C8 1.422(3) . ?
C7 C9 1.513(3) . ?
C9 H9A 0.9700 . ?
C9 H9B 0.9700 . ?
C10 H10A 0.9700 . ?
C10 H10B 0.9700 . ?
C10 C11 1.502(4) . ?
C11 C12 1.379(4) . ?
C12 H12 0.9300 . ?
C12 C13 1.368(5) . ?
C13 H13 0.9300 . ?
C13 C14 1.370(4) . ?
C14 H14 0.9300 . ?
C14 C15 1.377(4) . ?
C15 H15 0.9300 . ?
C16 H16A 0.9700 . ?
C16 H16B 0.9700 . ?
C16 C17 1.511(3) . ?
C17 C18 1.382(3) . ?
C18 H18 0.9300 . ?
C18 C19 1.381(4) . ?
C19 H19 0.9300 . ?
C19 C20 1.380(4) . ?
C20 H20 0.9300 . ?
C20 C21 1.371(3) . ?
C21 H21 0.9300 . ?

loop_
_geom_torsion_atom_site_label_1
_geom_torsion_atom_site_label_2
_geom_torsion_atom_site_label_3
_geom_torsion_atom_site_label_4
_geom_torsion
_geom_torsion_site_symmetry_1
_geom_torsion_site_symmetry_2
_geom_torsion_site_symmetry_3
_geom_torsion_site_symmetry_4
_geom_torsion_publ_flag
Zn1 O1 C8 C2 155.63(18) . . . . ?
Zn1 O1 C8 C7 -26.9(4) . . . . ?
Zn1 N1 C9 C7 -58.4(2) . . . . ?
Zn1 N1 C10 C11 -41.3(2) . . . . ?
Zn1 N1 C16 C17 -33.1(2) . . . . ?
Zn1 N2 C17 C16 -9.7(3) . . . . ?
Zn1 N2 C17 C18 172.63(18) . . . . ?
Zn1 N2 C21 C20 -175.61(18) . . . . ?
Zn1 N3 C11 C10 -11.4(3) . . . . ?
Zn1 N3 C11 C12 170.0(2) . . . . ?
Zn1 N3 C15 C14 -168.7(2) . . . . ?
O2 C1 C2 C3 0.0(4) . . . . ?
O2 C1 C2 C8 176.0(3) . . . . ?
N1 C10 C11 N3 37.7(3) . . . . ?
N1 C10 C11 C12 -143.7(3) . . . . ?
N1 C16 C17 N2 30.1(3) . . . . ?
N1 C16 C17 C18 -152.2(2) . . . . ?
N2 C17 C18 C19 3.9(4) . . . . ?
N3 C11 C12 C13 -0.7(4) . . . . ?
C1 C2 C3 C4 175.5(2) . . . . ?
C1 C2 C8 O1 5.9(4) . . . . ?
C1 C2 C8 C7 -171.7(2) . . . . ?
C2 C3 C4 C5 178.8(3) . . . . ?
C2 C3 C4 C6 -2.3(4) . . . . ?
C3 C2 C8 O1 -178.1(2) . . . . ?
C3 C2 C8 C7 4.3(4) . . . . ?
C3 C4 C6 C7 1.1(4) . . . . ?
C4 C6 C7 C8 2.9(4) . . . . ?
C4 C6 C7 C9 -169.6(2) . . . . ?
C5 C4 C6 C7 179.9(3) . . . . ?
C6 C7 C8 O1 177.0(2) . . . . ?
C6 C7 C8 C2 -5.5(4) . . . . ?
C6 C7 C9 N1 -129.7(2) . . . . ?
C8 C2 C3 C4 -0.4(4) . . . . ?
C8 C7 C9 N1 57.8(3) . . . . ?
C9 N1 C10 C11 76.0(3) . . . . ?
C9 N1 C16 C17 -155.13(19) . . . . ?
C9 C7 C8 O1 -10.5(4) . . . . ?
C9 C7 C8 C2 167.0(2) . . . . ?
C10 N1 C9 C7 -172.2(2) . . . . ?
C10 N1 C16 C17 80.9(2) . . . . ?
C10 C11 C12 C13 -179.2(3) . . . . ?
C11 N3 C15 C14 1.1(4) . . . . ?
C11 C12 C13 C14 1.4(5) . . . . ?
C12 C13 C14 C15 -0.8(5) . . . . ?
C13 C14 C15 N3 -0.4(4) . . . . ?
C15 N3 C11 C10 178.2(2) . . . . ?
C15 N3 C11 C12 -0.5(4) . . . . ?
C16 N1 C9 C7 62.5(3) . . . . ?
C16 N1 C10 C11 -157.6(2) . . . . ?
C16 C17 C18 C19 -173.6(2) . . . . ?
C17 N2 C21 C20 0.1(4) . . . . ?
C17 C18 C19 C20 -1.1(4) . . . . ?
C18 C19 C20 C21 -2.0(4) . . . . ?
C19 C20 C21 N2 2.6(4) . . . . ?
C21 N2 C17 C16 174.3(2) . . . . ?
C21 N2 C17 C18 -3.4(3) . . . . ?
